data_7008121
loop_
_publ_author_name
'Hogarth, Graeme'
'Richards, Idris'

_publ_section_title
;
 Regioselective and reversible carbon-nitrogen bond formation:
 synthesis, structure and reactivity of ureato-bridged complexes
 [Mo2(NAr)2(mu-X){mu-ArNC(O)NAr}(S2CNR2)2](Ar = Ph, p-tol; X = S, NAr;
 R = Me, Et, Pr).
;
_journal_issue 4
_journal_name_full 'Dalton transactions (Cambridge, England : 2003)'
_journal_page_first 760
_journal_page_last 773
_journal_paper_doi 10.1039/b417234p
_journal_year 2005
_chemical_formula_sum 'C43 H55 Mo2 N6 O S5'
_chemical_formula_weight 1024.11
_chemical_name_systematic
;
?
;
_space_group_IT_number 2
_symmetry_cell_setting triclinic
_symmetry_space_group_name_Hall '-P 1'
_symmetry_space_group_name_H-M 'P -1'
_atom_sites_solution_hydrogens geom
_atom_sites_solution_primary direct
_atom_sites_solution_secondary difmap
_audit_creation_method SHELXL-97
_cell_angle_alpha 88.1540(10)
_cell_angle_beta 69.8280(10)
_cell_angle_gamma 65.0950(10)
_cell_formula_units_Z 2
_cell_length_a 12.9948(9)
_cell_length_b 13.0247(9)
_cell_length_c 16.4809(11)
_cell_measurement_temperature 293(2)
_cell_volume 2353.8(3)
_computing_cell_refinement 'Bruker SAINT'
_computing_data_collection 'Bruker SMART'
_computing_data_reduction 'Bruker SAINT'
_computing_structure_refinement 'SHELXL-97 (Sheldrick, 1997)'
_computing_structure_solution 'SHELXS-97 (Sheldrick, 1990)'
_diffrn_ambient_temperature 293(2)
_diffrn_measured_fraction_theta_full 0.992
_diffrn_measured_fraction_theta_max 0.929
_diffrn_measurement_device_type 'Bruker SMART APEX'
_diffrn_measurement_method '\w rotation with narrow frames'
_diffrn_radiation_monochromator graphite
_diffrn_radiation_source 'fine-focus sealed tube'
_diffrn_radiation_type MoK\a
_diffrn_radiation_wavelength 0.71073
_diffrn_reflns_av_R_equivalents 0.0219
_diffrn_reflns_av_sigmaI/netI 0.0395
_diffrn_reflns_limit_h_max 17
_diffrn_reflns_limit_h_min -16
_diffrn_reflns_limit_k_max 16
_diffrn_reflns_limit_k_min -17
_diffrn_reflns_limit_l_max 21
_diffrn_reflns_limit_l_min -21
_diffrn_reflns_number 20955
_diffrn_reflns_theta_full 26.00
_diffrn_reflns_theta_max 28.26
_diffrn_reflns_theta_min 1.91
_exptl_absorpt_coefficient_mu 0.794
_exptl_absorpt_correction_T_max 0.9320
_exptl_absorpt_correction_T_min 0.9108
_exptl_absorpt_correction_type multi-scan
_exptl_crystal_colour orange
_exptl_crystal_density_diffrn 1.445
_exptl_crystal_density_method 'not measured'
_exptl_crystal_description block
_exptl_crystal_F_000 1054
_exptl_crystal_size_max 0.12
_exptl_crystal_size_mid 0.10
_exptl_crystal_size_min 0.09
_refine_diff_density_max 0.694
_refine_diff_density_min -0.379
_refine_diff_density_rms 0.072
_refine_ls_extinction_method none
_refine_ls_goodness_of_fit_ref 1.034
_refine_ls_hydrogen_treatment mixed
_refine_ls_matrix_type full
_refine_ls_number_parameters 521
_refine_ls_number_reflns 10851
_refine_ls_number_restraints 0
_refine_ls_restrained_S_all 1.034
_refine_ls_R_factor_all 0.0728
_refine_ls_R_factor_gt 0.0486
_refine_ls_shift/su_max 0.001
_refine_ls_shift/su_mean 0.000
_refine_ls_structure_factor_coef Fsqd
_refine_ls_weighting_details 'calc w=1/[\s^2^(Fo^2^)+(0.0609P)^2^+0.0000P] where P=(Fo^2^+2Fc^2^)/3'
_refine_ls_weighting_scheme calc
_refine_ls_wR_factor_gt 0.1102
_refine_ls_wR_factor_ref 0.1226
_reflns_number_gt 7712
_reflns_number_total 10851
_reflns_threshold_expression I>2\s(I)
_cod_data_source_file b417234p.txt
_cod_data_source_block str0033
_cod_original_sg_symbol_H-M P1bar
_cod_database_code 7008121

loop_
_symmetry_equiv_pos_as_xyz
'x, y, z'
'-x, -y, -z'

loop_
_atom_site_label
_atom_site_type_symbol
_atom_site_fract_x
_atom_site_fract_y
_atom_site_fract_z
_atom_site_U_iso_or_equiv
_atom_site_adp_type
_atom_site_occupancy
_atom_site_symmetry_multiplicity
_atom_site_calc_flag
_atom_site_refinement_flags
_atom_site_disorder_assembly
_atom_site_disorder_group
Mo1 Mo 1.03274(3) 0.26265(2) 0.28069(2) 0.05739(10) Uani 1 1 d . . .
Mo2 Mo 0.86188(3) 0.26610(2) 0.22348(2) 0.05890(10) Uani 1 1 d . . .
S1 S 1.15926(9) 0.12805(7) 0.35742(7) 0.0677(2) Uani 1 1 d . . .
S2 S 1.00746(9) 0.36765(7) 0.41248(6) 0.0705(3) Uani 1 1 d . . .
S3 S 0.75578(8) 0.14271(8) 0.22599(7) 0.0741(3) Uani 1 1 d . . .
S4 S 0.64040(9) 0.38572(8) 0.26845(7) 0.0764(3) Uani 1 1 d . . .
S5 S 0.86065(9) 0.42786(7) 0.28299(7) 0.0701(3) Uani 1 1 d . . .
N1 N 1.1096(3) 0.2278(2) 0.5144(2) 0.0691(8) Uani 1 1 d . . .
N2 N 0.5132(3) 0.2625(3) 0.2810(2) 0.0804(9) Uani 1 1 d . . .
N3 N 0.8803(2) 0.2038(2) 0.35430(18) 0.0559(6) Uani 1 1 d . . .
N4 N 1.0217(2) 0.1189(2) 0.22863(18) 0.0550(6) Uani 1 1 d . . .
N5 N 1.1427(3) 0.2814(2) 0.19402(19) 0.0629(7) Uani 1 1 d . . .
N6 N 0.9235(3) 0.2677(2) 0.11282(19) 0.0650(7) Uani 1 1 d . . .
O1 O 0.9754(2) 0.00247(19) 0.33427(17) 0.0730(7) Uani 1 1 d . . .
C1 C 1.0962(3) 0.2395(3) 0.4389(2) 0.0626(9) Uani 1 1 d . . .
C2 C 1.1752(4) 0.1132(3) 0.5361(3) 0.0774(11) Uani 1 1 d . . .
H2A H 1.1383 0.1123 0.5981 0.093 Uiso 1 1 calc R . .
H2B H 1.1654 0.0577 0.5054 0.093 Uiso 1 1 calc R . .
C3 C 1.3065(4) 0.0785(4) 0.5134(3) 0.0955(13) Uani 1 1 d . . .
H3A H 1.3175 0.1328 0.5445 0.115 Uiso 1 1 calc R . .
H3B H 1.3445 0.0784 0.4514 0.115 Uiso 1 1 calc R . .
C4 C 1.3669(5) -0.0402(4) 0.5375(4) 0.129(2) Uani 1 1 d . . .
H4A H 1.3279 -0.0403 0.5987 0.193 Uiso 1 1 calc R . .
H4B H 1.4516 -0.0608 0.5244 0.193 Uiso 1 1 calc R . .
H4C H 1.3592 -0.0944 0.5046 0.193 Uiso 1 1 calc R . .
C5 C 1.0570(4) 0.3269(4) 0.5802(3) 0.0905(13) Uani 1 1 d . . .
H5A H 1.0588 0.3923 0.5510 0.109 Uiso 1 1 calc R . .
H5B H 1.1071 0.3116 0.6153 0.109 Uiso 1 1 calc R . .
C6 C 0.9233(6) 0.3576(5) 0.6416(4) 0.136(2) Uani 1 1 d . . .
H6A H 0.8835 0.4388 0.6618 0.164 Uiso 1 1 calc R . .
H6B H 0.8823 0.3446 0.6066 0.164 Uiso 1 1 calc R . .
C7 C 0.9028(7) 0.3016(6) 0.7144(4) 0.155(2) Uani 1 1 d . . .
H7A H 0.9683 0.2466 0.7260 0.185 Uiso 1 1 calc R . .
H7B H 0.8234 0.3191 0.7515 0.185 Uiso 1 1 calc R . .
C8 C 0.6209(3) 0.2642(3) 0.2608(2) 0.0694(10) Uani 1 1 d . . .
C9 C 0.3979(4) 0.3690(4) 0.3145(3) 0.1020(15) Uani 1 1 d . . .
H9A H 0.3486 0.3739 0.2804 0.122 Uiso 1 1 calc R . .
H9B H 0.4167 0.4341 0.3067 0.122 Uiso 1 1 calc R . .
C10 C 0.3241(5) 0.3753(5) 0.4108(4) 0.131(2) Uani 1 1 d . . .
H10A H 0.2524 0.4483 0.4282 0.157 Uiso 1 1 calc R . .
H10B H 0.2960 0.3164 0.4161 0.157 Uiso 1 1 calc R . .
C11 C 0.3822(6) 0.3636(5) 0.4701(4) 0.135(2) Uani 1 1 d . . .
H11A H 0.4422 0.2860 0.4625 0.202 Uiso 1 1 calc R . .
H11B H 0.3231 0.3831 0.5285 0.202 Uiso 1 1 calc R . .
H11C H 0.4213 0.4135 0.4602 0.202 Uiso 1 1 calc R . .
C12 C 0.5032(4) 0.1568(4) 0.2705(3) 0.0907(13) Uani 1 1 d . . .
H12A H 0.4279 0.1625 0.3145 0.109 Uiso 1 1 calc R . .
H12B H 0.5702 0.0943 0.2805 0.109 Uiso 1 1 calc R . .
C13 C 0.5047(5) 0.1296(5) 0.1817(4) 0.1237(19) Uani 1 1 d . . .
H13A H 0.4371 0.1916 0.1720 0.148 Uiso 1 1 calc R . .
H13B H 0.5795 0.1250 0.1377 0.148 Uiso 1 1 calc R . .
C14 C 0.4961(5) 0.0207(6) 0.1709(4) 0.149(2) Uani 1 1 d . . .
H14A H 0.5664 -0.0420 0.1754 0.224 Uiso 1 1 calc R . .
H14B H 0.4926 0.0104 0.1146 0.224 Uiso 1 1 calc R . .
H14C H 0.4238 0.0235 0.2155 0.224 Uiso 1 1 calc R . .
C15 C 0.9586(3) 0.0953(3) 0.3119(2) 0.0587(8) Uani 1 1 d . . .
C20 C 0.8080(3) 0.2215(3) 0.4447(2) 0.0630(9) Uani 1 1 d . . .
C21 C 0.8526(4) 0.1549(3) 0.5031(3) 0.0730(10) Uani 1 1 d . . .
H21 H 0.9316 0.0967 0.4834 0.088 Uiso 1 1 calc R . .
C22 C 0.7805(5) 0.1743(4) 0.5901(3) 0.0940(14) Uani 1 1 d . . .
H22 H 0.8115 0.1287 0.6285 0.113 Uiso 1 1 calc R . .
C23 C 0.6644(5) 0.2595(4) 0.6210(3) 0.0997(15) Uani 1 1 d . . .
C24 C 0.6221(4) 0.3275(4) 0.5640(3) 0.0999(15) Uani 1 1 d . . .
H24 H 0.5440 0.3872 0.5845 0.120 Uiso 1 1 calc R . .
C25 C 0.6930(4) 0.3095(3) 0.4761(3) 0.0796(11) Uani 1 1 d . . .
H25 H 0.6625 0.3571 0.4385 0.096 Uiso 1 1 calc R . .
C26 C 0.5902(8) 0.2717(7) 0.7122(5) 0.203(4) Uani 1 1 d . . .
H26A H 0.5983 0.3254 0.7453 0.304 Uiso 1 1 calc R . .
H26B H 0.6169 0.1990 0.7333 0.304 Uiso 1 1 calc R . .
H26C H 0.5064 0.2989 0.7186 0.304 Uiso 1 1 calc R . .
C30 C 1.1102(3) 0.0220(3) 0.1655(2) 0.0594(8) Uani 1 1 d . . .
C31 C 1.2303(3) 0.0015(3) 0.1304(3) 0.0763(11) Uani 1 1 d . . .
H31 H 1.2547 0.0527 0.1465 0.092 Uiso 1 1 calc R . .
C32 C 1.3157(4) -0.0951(4) 0.0711(3) 0.0964(14) Uani 1 1 d . . .
H32 H 1.3972 -0.1088 0.0488 0.116 Uiso 1 1 calc R . .
C33 C 1.2815(4) -0.1702(4) 0.0453(3) 0.0864(12) Uani 1 1 d . . .
C34 C 1.1616(4) -0.1487(3) 0.0799(3) 0.0855(12) Uani 1 1 d . . .
H34 H 1.1373 -0.1993 0.0626 0.103 Uiso 1 1 calc R . .
C35 C 1.0760(3) -0.0547(3) 0.1395(3) 0.0764(11) Uani 1 1 d . . .
H35 H 0.9950 -0.0426 0.1624 0.092 Uiso 1 1 calc R . .
C36 C 1.3653(7) -0.2747(7) -0.0150(5) 0.193(3) Uani 1 1 d . . .
H36A H 1.4469 -0.2948 -0.0185 0.290 Uiso 1 1 calc R . .
H36B H 1.3607 -0.2630 -0.0717 0.290 Uiso 1 1 calc R . .
H36C H 1.3435 -0.3353 0.0055 0.290 Uiso 1 1 calc R . .
C40 C 1.2108(3) 0.3158(3) 0.1248(2) 0.0649(9) Uani 1 1 d . . .
C41 C 1.2191(4) 0.4150(4) 0.1401(3) 0.0954(14) Uani 1 1 d . . .
H41 H 1.1798 0.4552 0.1960 0.114 Uiso 1 1 calc R . .
C42 C 1.2840(6) 0.4549(5) 0.0745(4) 0.146(2) Uani 1 1 d . . .
H42 H 1.2910 0.5206 0.0859 0.175 Uiso 1 1 calc R . .
C43 C 1.3397(6) 0.3968(7) -0.0099(4) 0.133(2) Uani 1 1 d . . .
C44 C 1.3313(5) 0.3002(6) -0.0249(3) 0.1188(19) Uani 1 1 d . . .
H44 H 1.3686 0.2611 -0.0811 0.143 Uiso 1 1 calc R . .
C45 C 1.2682(4) 0.2589(5) 0.0419(3) 0.0981(14) Uani 1 1 d . . .
H45 H 1.2644 0.1913 0.0306 0.118 Uiso 1 1 calc R . .
C46 C 1.4124(9) 0.4441(8) -0.0861(5) 0.252(5) Uani 1 1 d . . .
H46A H 1.3881 0.5231 -0.0690 0.378 Uiso 1 1 calc R . .
H46B H 1.3952 0.4368 -0.1372 0.378 Uiso 1 1 calc R . .
H46C H 1.4981 0.4013 -0.0985 0.378 Uiso 1 1 calc R . .
C50 C 0.9954(3) 0.2616(3) 0.0266(2) 0.0613(8) Uani 1 1 d . . .
C51 C 0.9860(4) 0.3600(3) -0.0099(3) 0.0750(10) Uani 1 1 d . . .
H51 H 0.9301 0.4306 0.0230 0.090 Uiso 1 1 calc R . .
C52 C 1.0590(4) 0.3551(4) -0.0950(3) 0.0860(12) Uani 1 1 d . . .
H52 H 1.0511 0.4226 -0.1187 0.103 Uiso 1 1 calc R . .
C53 C 1.1434(4) 0.2518(4) -0.1459(3) 0.0803(11) Uani 1 1 d . . .
C54 C 1.1499(4) 0.1539(4) -0.1091(3) 0.0769(11) Uani 1 1 d . . .
H54 H 1.2051 0.0835 -0.1426 0.092 Uiso 1 1 calc R . .
C55 C 1.0785(4) 0.1559(3) -0.0251(3) 0.0711(10) Uani 1 1 d . . .
H55 H 1.0848 0.0881 -0.0025 0.085 Uiso 1 1 calc R . .
C56 C 1.2270(5) 0.2454(5) -0.2372(3) 0.1159(17) Uani 1 1 d . . .
H56A H 1.2934 0.2588 -0.2354 0.174 Uiso 1 1 calc R . .
H56B H 1.1826 0.3023 -0.2664 0.174 Uiso 1 1 calc R . .
H56C H 1.2583 0.1710 -0.2682 0.174 Uiso 1 1 calc R . .

loop_
_atom_site_aniso_label
_atom_site_aniso_U_11
_atom_site_aniso_U_22
_atom_site_aniso_U_33
_atom_site_aniso_U_23
_atom_site_aniso_U_13
_atom_site_aniso_U_12
Mo1 0.06049(19) 0.04584(16) 0.0654(2) 0.00552(13) -0.01963(14) -0.02538(14)
Mo2 0.05459(18) 0.04792(17) 0.0673(2) 0.00755(13) -0.02075(15) -0.01738(13)
S1 0.0692(6) 0.0506(5) 0.0813(6) 0.0022(4) -0.0307(5) -0.0214(4)
S2 0.0894(7) 0.0478(5) 0.0756(6) 0.0046(4) -0.0314(5) -0.0300(5)
S3 0.0557(5) 0.0602(5) 0.1030(8) 0.0022(5) -0.0312(5) -0.0199(4)
S4 0.0602(5) 0.0569(5) 0.0910(7) 0.0140(5) -0.0221(5) -0.0113(4)
S5 0.0784(6) 0.0433(5) 0.0795(6) 0.0105(4) -0.0245(5) -0.0220(4)
N1 0.087(2) 0.0621(18) 0.071(2) 0.0170(15) -0.0307(17) -0.0426(17)
N2 0.0566(18) 0.093(2) 0.085(2) 0.0164(18) -0.0279(17) -0.0249(18)
N3 0.0571(16) 0.0425(14) 0.0641(17) 0.0073(12) -0.0185(14) -0.0210(12)
N4 0.0509(15) 0.0453(14) 0.0668(18) 0.0048(12) -0.0214(13) -0.0192(12)
N5 0.0646(17) 0.0592(17) 0.0686(19) 0.0066(14) -0.0235(15) -0.0310(14)
N6 0.0612(17) 0.0608(17) 0.072(2) 0.0050(14) -0.0268(15) -0.0232(14)
O1 0.0787(16) 0.0441(13) 0.0894(18) 0.0129(12) -0.0230(14) -0.0270(12)
C1 0.067(2) 0.059(2) 0.068(2) 0.0064(17) -0.0206(18) -0.0358(18)
C2 0.092(3) 0.076(3) 0.081(3) 0.028(2) -0.039(2) -0.047(2)
C3 0.100(3) 0.090(3) 0.121(4) 0.042(3) -0.056(3) -0.054(3)
C4 0.113(4) 0.099(4) 0.209(6) 0.073(4) -0.089(4) -0.057(3)
C5 0.120(4) 0.082(3) 0.075(3) 0.007(2) -0.032(3) -0.051(3)
C6 0.180(6) 0.108(4) 0.099(4) 0.003(3) -0.041(4) -0.050(4)
C7 0.155(6) 0.141(6) 0.133(5) 0.032(5) -0.028(5) -0.054(5)
C8 0.058(2) 0.071(2) 0.070(2) 0.0136(18) -0.0238(18) -0.0198(18)
C9 0.055(2) 0.105(4) 0.114(4) 0.022(3) -0.028(3) -0.008(2)
C10 0.075(3) 0.133(5) 0.132(5) 0.010(4) -0.020(4) -0.010(3)
C11 0.131(5) 0.112(4) 0.118(5) 0.010(4) -0.023(4) -0.033(4)
C12 0.070(3) 0.104(3) 0.103(3) 0.013(3) -0.031(2) -0.042(2)
C13 0.114(4) 0.149(5) 0.120(4) 0.000(4) -0.061(4) -0.051(4)
C14 0.103(4) 0.183(6) 0.177(6) -0.031(5) -0.051(4) -0.072(4)
C15 0.0582(19) 0.0489(19) 0.075(2) 0.0057(16) -0.0291(18) -0.0248(16)
C20 0.069(2) 0.0441(18) 0.072(2) 0.0069(16) -0.0175(19) -0.0267(17)
C21 0.088(3) 0.051(2) 0.079(3) 0.0138(18) -0.028(2) -0.031(2)
C22 0.132(4) 0.074(3) 0.079(3) 0.022(2) -0.033(3) -0.054(3)
C23 0.116(4) 0.085(3) 0.069(3) 0.010(2) -0.005(3) -0.040(3)
C24 0.089(3) 0.081(3) 0.083(3) 0.000(2) 0.001(3) -0.019(2)
C25 0.082(3) 0.062(2) 0.078(3) 0.0065(19) -0.017(2) -0.024(2)
C26 0.220(8) 0.183(8) 0.117(5) 0.002(5) 0.007(6) -0.061(7)
C30 0.058(2) 0.0469(18) 0.069(2) 0.0028(15) -0.0275(17) -0.0145(15)
C31 0.059(2) 0.072(2) 0.090(3) -0.016(2) -0.020(2) -0.0255(19)
C32 0.063(2) 0.093(3) 0.109(4) -0.032(3) -0.012(2) -0.024(2)
C33 0.083(3) 0.066(2) 0.083(3) -0.020(2) -0.026(2) -0.010(2)
C34 0.086(3) 0.063(2) 0.105(3) -0.014(2) -0.044(3) -0.022(2)
C35 0.063(2) 0.062(2) 0.100(3) -0.007(2) -0.034(2) -0.0197(19)
C36 0.179(7) 0.184(8) 0.189(8) 0.007(6) -0.042(6) -0.073(6)
C40 0.058(2) 0.074(2) 0.063(2) 0.0154(19) -0.0247(18) -0.0282(18)
C41 0.118(4) 0.082(3) 0.079(3) 0.017(2) -0.017(3) -0.052(3)
C42 0.184(6) 0.114(5) 0.130(5) 0.035(4) -0.013(5) -0.093(5)
C43 0.162(6) 0.165(6) 0.084(4) 0.055(4) -0.030(4) -0.095(5)
C44 0.114(4) 0.180(6) 0.059(3) 0.010(3) -0.017(3) -0.073(4)
C45 0.100(3) 0.127(4) 0.075(3) 0.000(3) -0.026(3) -0.060(3)
C46 0.321(12) 0.310(12) 0.146(7) 0.111(7) -0.022(7) -0.212(11)
C50 0.063(2) 0.067(2) 0.059(2) 0.0038(17) -0.0295(18) -0.0270(18)
C51 0.085(3) 0.059(2) 0.075(3) 0.0016(19) -0.029(2) -0.024(2)
C52 0.105(3) 0.077(3) 0.074(3) 0.018(2) -0.035(3) -0.037(3)
C53 0.089(3) 0.090(3) 0.065(3) 0.011(2) -0.034(2) -0.037(2)
C54 0.075(3) 0.077(3) 0.072(3) -0.009(2) -0.027(2) -0.026(2)
C55 0.078(2) 0.062(2) 0.079(3) 0.0060(19) -0.034(2) -0.031(2)
C56 0.123(4) 0.130(4) 0.068(3) 0.015(3) -0.025(3) -0.040(3)

loop_
_atom_type_symbol
_atom_type_description
_atom_type_scat_dispersion_real
_atom_type_scat_dispersion_imag
_atom_type_scat_source
C C 0.0033 0.0016 'International Tables Vol C Tables 4.2.6.8 and 6.1.1.4'
H H 0.0000 0.0000 'International Tables Vol C Tables 4.2.6.8 and 6.1.1.4'
N N 0.0061 0.0033 'International Tables Vol C Tables 4.2.6.8 and 6.1.1.4'
O O 0.0106 0.0060 'International Tables Vol C Tables 4.2.6.8 and 6.1.1.4'
S S 0.1246 0.1234 'International Tables Vol C Tables 4.2.6.8 and 6.1.1.4'
Mo Mo -1.6832 0.6857 'International Tables Vol C Tables 4.2.6.8 and 6.1.1.4'

loop_
_geom_angle_atom_site_label_1
_geom_angle_atom_site_label_2
_geom_angle_atom_site_label_3
_geom_angle
_geom_angle_site_symmetry_1
_geom_angle_site_symmetry_3
_geom_angle_publ_flag
N5 Mo1 N4 103.08(12) . . ?
N5 Mo1 S5 99.00(10) . . ?
N4 Mo1 S5 107.28(7) . . ?
N5 Mo1 N3 158.44(12) . . ?
N4 Mo1 N3 57.19(10) . . ?
S5 Mo1 N3 80.90(7) . . ?
N5 Mo1 S2 107.30(9) . . ?
N4 Mo1 S2 145.66(8) . . ?
S5 Mo1 S2 83.56(4) . . ?
N3 Mo1 S2 94.15(7) . . ?
N5 Mo1 S1 101.56(10) . . ?
N4 Mo1 S1 87.94(7) . . ?
S5 Mo1 S1 150.86(4) . . ?
N3 Mo1 S1 87.30(7) . . ?
S2 Mo1 S1 70.75(3) . . ?
N5 Mo1 Mo2 107.47(9) . . ?
N4 Mo1 Mo2 52.21(7) . . ?
S5 Mo1 Mo2 55.09(3) . . ?
N3 Mo1 Mo2 54.77(7) . . ?
S2 Mo1 Mo2 129.01(3) . . ?
S1 Mo1 Mo2 134.60(2) . . ?
N6 Mo2 N4 95.05(12) . . ?
N6 Mo2 N3 151.51(11) . . ?
N4 Mo2 N3 57.30(10) . . ?
N6 Mo2 S5 102.72(10) . . ?
N4 Mo2 S5 106.89(7) . . ?
N3 Mo2 S5 81.48(7) . . ?
N6 Mo2 S4 106.37(9) . . ?
N4 Mo2 S4 153.43(8) . . ?
N3 Mo2 S4 102.08(7) . . ?
S5 Mo2 S4 83.91(4) . . ?
N6 Mo2 S3 100.57(10) . . ?
N4 Mo2 S3 90.95(7) . . ?
N3 Mo2 S3 87.68(7) . . ?
S5 Mo2 S3 149.07(4) . . ?
S4 Mo2 S3 70.11(3) . . ?
N6 Mo2 Mo1 103.42(9) . . ?
N4 Mo2 Mo1 51.59(7) . . ?
N3 Mo2 Mo1 55.51(6) . . ?
S5 Mo2 Mo1 55.32(3) . . ?
S4 Mo2 Mo1 133.77(3) . . ?
S3 Mo2 Mo1 136.63(3) . . ?
C1 S1 Mo1 87.35(13) . . ?
C1 S2 Mo1 88.58(12) . . ?
C8 S3 Mo2 87.86(14) . . ?
C8 S4 Mo2 89.14(13) . . ?
Mo2 S5 Mo1 69.59(3) . . ?
C1 N1 C5 121.0(3) . . ?
C1 N1 C2 120.5(3) . . ?
C5 N1 C2 118.5(3) . . ?
C8 N2 C12 121.8(3) . . ?
C8 N2 C9 121.2(4) . . ?
C12 N2 C9 117.1(4) . . ?
C15 N3 C20 120.3(3) . . ?
C15 N3 Mo2 90.3(2) . . ?
C20 N3 Mo2 140.0(2) . . ?
C15 N3 Mo1 88.87(19) . . ?
C20 N3 Mo1 130.2(2) . . ?
Mo2 N3 Mo1 69.72(7) . . ?
C30 N4 C15 116.1(3) . . ?
C30 N4 Mo1 132.2(2) . . ?
C15 N4 Mo1 95.21(18) . . ?
C30 N4 Mo2 130.9(2) . . ?
C15 N4 Mo2 94.95(18) . . ?
Mo1 N4 Mo2 76.19(8) . . ?
C40 N5 Mo1 168.6(3) . . ?
C50 N6 Mo2 168.2(2) . . ?
N1 C1 S1 123.6(3) . . ?
N1 C1 S2 123.6(3) . . ?
S1 C1 S2 112.7(2) . . ?
C3 C2 N1 113.6(3) . . ?
C2 C3 C4 110.2(4) . . ?
N1 C5 C6 113.5(4) . . ?
C7 C6 C5 119.2(6) . . ?
N2 C8 S3 122.7(3) . . ?
N2 C8 S4 124.5(3) . . ?
S3 C8 S4 112.9(2) . . ?
N2 C9 C10 112.9(4) . . ?
C11 C10 C9 117.6(5) . . ?
N2 C12 C13 113.5(4) . . ?
C14 C13 C12 113.4(5) . . ?
O1 C15 N3 132.4(3) . . ?
O1 C15 N4 126.6(3) . . ?
N3 C15 N4 101.0(3) . . ?
C25 C20 C21 118.5(4) . . ?
C25 C20 N3 119.6(3) . . ?
C21 C20 N3 121.8(3) . . ?
C22 C21 C20 120.4(4) . . ?
C23 C22 C21 121.1(4) . . ?
C24 C23 C22 118.4(4) . . ?
C24 C23 C26 122.9(6) . . ?
C22 C23 C26 118.7(6) . . ?
C23 C24 C25 121.5(4) . . ?
C20 C25 C24 120.0(4) . . ?
C31 C30 C35 118.6(3) . . ?
C31 C30 N4 121.3(3) . . ?
C35 C30 N4 120.1(3) . . ?
C30 C31 C32 120.5(4) . . ?
C33 C32 C31 120.7(4) . . ?
C34 C33 C32 118.4(4) . . ?
C34 C33 C36 117.3(5) . . ?
C32 C33 C36 124.3(5) . . ?
C33 C34 C35 121.9(4) . . ?
C34 C35 C30 119.9(4) . . ?
C45 C40 N5 123.9(4) . . ?
C45 C40 C41 118.5(4) . . ?
N5 C40 C41 117.7(4) . . ?
C42 C41 C40 120.9(5) . . ?
C41 C42 C43 119.7(6) . . ?
C44 C43 C42 119.4(5) . . ?
C44 C43 C46 120.8(7) . . ?
C42 C43 C46 119.8(7) . . ?
C43 C44 C45 120.6(5) . . ?
C40 C45 C44 120.8(5) . . ?
C51 C50 N6 120.0(3) . . ?
C51 C50 C55 118.7(4) . . ?
N6 C50 C55 121.3(3) . . ?
C50 C51 C52 120.6(4) . . ?
C51 C52 C53 121.4(4) . . ?
C54 C53 C52 117.4(4) . . ?
C54 C53 C56 120.7(4) . . ?
C52 C53 C56 121.9(4) . . ?
C55 C54 C53 122.6(4) . . ?
C54 C55 C50 119.3(4) . . ?

loop_
_geom_bond_atom_site_label_1
_geom_bond_atom_site_label_2
_geom_bond_distance
_geom_bond_site_symmetry_2
_geom_bond_publ_flag
Mo1 N5 1.733(3) . ?
Mo1 N4 2.162(3) . ?
Mo1 S5 2.3509(10) . ?
Mo1 N3 2.354(3) . ?
Mo1 S2 2.4529(10) . ?
Mo1 S1 2.4978(10) . ?
Mo1 Mo2 2.6793(5) . ?
Mo2 N6 1.724(3) . ?
Mo2 N4 2.180(2) . ?
Mo2 N3 2.333(3) . ?
Mo2 S5 2.3442(10) . ?
Mo2 S4 2.4672(10) . ?
Mo2 S3 2.5115(10) . ?
S1 C1 1.716(4) . ?
S2 C1 1.727(4) . ?
S3 C8 1.712(4) . ?
S4 C8 1.720(4) . ?
N1 C1 1.311(4) . ?
N1 C5 1.465(5) . ?
N1 C2 1.478(5) . ?
N2 C8 1.332(5) . ?
N2 C12 1.456(5) . ?
N2 C9 1.484(5) . ?
N3 C15 1.373(4) . ?
N3 C20 1.425(4) . ?
N4 C30 1.427(4) . ?
N4 C15 1.436(4) . ?
N5 C40 1.375(4) . ?
N6 C50 1.389(4) . ?
O1 C15 1.204(4) . ?
C2 C3 1.475(5) . ?
C3 C4 1.522(6) . ?
C5 C6 1.559(8) . ?
C6 C7 1.388(8) . ?
C9 C10 1.529(7) . ?
C10 C11 1.398(7) . ?
C12 C13 1.509(6) . ?
C13 C14 1.491(8) . ?
C20 C25 1.369(5) . ?
C20 C21 1.387(5) . ?
C21 C22 1.377(6) . ?
C22 C23 1.365(6) . ?
C23 C24 1.364(7) . ?
C23 C26 1.450(8) . ?
C24 C25 1.386(6) . ?
C30 C31 1.371(5) . ?
C30 C35 1.383(5) . ?
C31 C32 1.387(5) . ?
C32 C33 1.364(6) . ?
C33 C34 1.364(6) . ?
C33 C36 1.455(8) . ?
C34 C35 1.369(5) . ?
C40 C45 1.368(5) . ?
C40 C41 1.379(5) . ?
C41 C42 1.363(7) . ?
C42 C43 1.393(8) . ?
C43 C44 1.346(8) . ?
C43 C46 1.571(8) . ?
C44 C45 1.373(7) . ?
C50 C51 1.375(5) . ?
C50 C55 1.405(5) . ?
C51 C52 1.382(5) . ?
C52 C53 1.382(5) . ?
C53 C54 1.378(6) . ?
C53 C56 1.502(6) . ?
C54 C55 1.369(5) . ?

loop_
_geom_torsion_atom_site_label_1
_geom_torsion_atom_site_label_2
_geom_torsion_atom_site_label_3
_geom_torsion_atom_site_label_4
_geom_torsion
_geom_torsion_site_symmetry_1
_geom_torsion_site_symmetry_2
_geom_torsion_site_symmetry_3
_geom_torsion_site_symmetry_4
_geom_torsion_publ_flag
N5 Mo1 Mo2 N6 7.45(13) . . . . ?
N4 Mo1 Mo2 N6 -85.77(13) . . . . ?
S5 Mo1 Mo2 N6 96.32(10) . . . . ?
N3 Mo1 Mo2 N6 -158.80(12) . . . . ?
S2 Mo1 Mo2 N6 138.46(10) . . . . ?
S1 Mo1 Mo2 N6 -119.82(10) . . . . ?
N5 Mo1 Mo2 N4 93.22(14) . . . . ?
S5 Mo1 Mo2 N4 -177.91(9) . . . . ?
N3 Mo1 Mo2 N4 -73.03(12) . . . . ?
S2 Mo1 Mo2 N4 -135.77(10) . . . . ?
S1 Mo1 Mo2 N4 -34.05(10) . . . . ?
N5 Mo1 Mo2 N3 166.25(12) . . . . ?
N4 Mo1 Mo2 N3 73.03(12) . . . . ?
S5 Mo1 Mo2 N3 -104.88(8) . . . . ?
S2 Mo1 Mo2 N3 -62.73(8) . . . . ?
S1 Mo1 Mo2 N3 38.98(8) . . . . ?
N5 Mo1 Mo2 S5 -88.87(10) . . . . ?
N4 Mo1 Mo2 S5 177.91(9) . . . . ?
N3 Mo1 Mo2 S5 104.88(8) . . . . ?
S2 Mo1 Mo2 S5 42.14(4) . . . . ?
S1 Mo1 Mo2 S5 143.86(5) . . . . ?
N5 Mo1 Mo2 S4 -121.59(10) . . . . ?
N4 Mo1 Mo2 S4 145.19(10) . . . . ?
S5 Mo1 Mo2 S4 -32.72(5) . . . . ?
N3 Mo1 Mo2 S4 72.16(8) . . . . ?
S2 Mo1 Mo2 S4 9.42(5) . . . . ?
S1 Mo1 Mo2 S4 111.14(5) . . . . ?
N5 Mo1 Mo2 S3 129.27(10) . . . . ?
N4 Mo1 Mo2 S3 36.05(10) . . . . ?
S5 Mo1 Mo2 S3 -141.87(5) . . . . ?
N3 Mo1 Mo2 S3 -36.99(9) . . . . ?
S2 Mo1 Mo2 S3 -99.72(5) . . . . ?
S1 Mo1 Mo2 S3 2.00(6) . . . . ?
N5 Mo1 S1 C1 109.34(15) . . . . ?
N4 Mo1 S1 C1 -147.73(14) . . . . ?
S5 Mo1 S1 C1 -24.67(14) . . . . ?
N3 Mo1 S1 C1 -90.49(13) . . . . ?
S2 Mo1 S1 C1 4.86(11) . . . . ?
Mo2 Mo1 S1 C1 -121.45(11) . . . . ?
N5 Mo1 S2 C1 -101.35(15) . . . . ?
N4 Mo1 S2 C1 49.82(17) . . . . ?
S5 Mo1 S2 C1 161.20(12) . . . . ?
N3 Mo1 S2 C1 80.85(13) . . . . ?
S1 Mo1 S2 C1 -4.83(12) . . . . ?
Mo2 Mo1 S2 C1 127.57(11) . . . . ?
N6 Mo2 S3 C8 -105.01(16) . . . . ?
N4 Mo2 S3 C8 159.68(15) . . . . ?
N3 Mo2 S3 C8 102.46(14) . . . . ?
S5 Mo2 S3 C8 33.31(15) . . . . ?
S4 Mo2 S3 C8 -1.27(13) . . . . ?
Mo1 Mo2 S3 C8 132.21(13) . . . . ?
N6 Mo2 S4 C8 96.83(16) . . . . ?
N4 Mo2 S4 C8 -45.6(2) . . . . ?
N3 Mo2 S4 C8 -81.76(14) . . . . ?
S5 Mo2 S4 C8 -161.67(13) . . . . ?
S3 Mo2 S4 C8 1.27(13) . . . . ?
Mo1 Mo2 S4 C8 -135.12(13) . . . . ?
N6 Mo2 S5 Mo1 -97.65(10) . . . . ?
N4 Mo2 S5 Mo1 1.71(8) . . . . ?
N3 Mo2 S5 Mo1 53.66(7) . . . . ?
S4 Mo2 S5 Mo1 156.89(3) . . . . ?
S3 Mo2 S5 Mo1 124.42(6) . . . . ?
N5 Mo1 S5 Mo2 105.08(10) . . . . ?
N4 Mo1 S5 Mo2 -1.73(8) . . . . ?
N3 Mo1 S5 Mo2 -53.09(7) . . . . ?
S2 Mo1 S5 Mo2 -148.35(3) . . . . ?
S1 Mo1 S5 Mo2 -120.43(6) . . . . ?
N6 Mo2 N3 C15 -41.2(3) . . . . ?
N4 Mo2 N3 C15 -25.75(17) . . . . ?
S5 Mo2 N3 C15 -142.19(18) . . . . ?
S4 Mo2 N3 C15 135.96(17) . . . . ?
S3 Mo2 N3 C15 66.87(17) . . . . ?
Mo1 Mo2 N3 C15 -88.71(18) . . . . ?
N6 Mo2 N3 C20 176.5(3) . . . . ?
N4 Mo2 N3 C20 -168.0(3) . . . . ?
S5 Mo2 N3 C20 75.5(3) . . . . ?
S4 Mo2 N3 C20 -6.3(3) . . . . ?
S3 Mo2 N3 C20 -75.4(3) . . . . ?
Mo1 Mo2 N3 C20 129.0(3) . . . . ?
N6 Mo2 N3 Mo1 47.5(2) . . . . ?
N4 Mo2 N3 Mo1 62.96(9) . . . . ?
S5 Mo2 N3 Mo1 -53.48(5) . . . . ?
S4 Mo2 N3 Mo1 -135.33(5) . . . . ?
S3 Mo2 N3 Mo1 155.58(5) . . . . ?
N5 Mo1 N3 C15 52.6(4) . . . . ?
N4 Mo1 N3 C15 26.61(18) . . . . ?
S5 Mo1 N3 C15 144.07(19) . . . . ?
S2 Mo1 N3 C15 -133.14(18) . . . . ?
S1 Mo1 N3 C15 -62.67(18) . . . . ?
Mo2 Mo1 N3 C15 90.69(19) . . . . ?
N5 Mo1 N3 C20 -177.2(3) . . . . ?
N4 Mo1 N3 C20 156.8(3) . . . . ?
S5 Mo1 N3 C20 -85.8(3) . . . . ?
S2 Mo1 N3 C20 -3.0(3) . . . . ?
S1 Mo1 N3 C20 67.5(3) . . . . ?
Mo2 Mo1 N3 C20 -139.2(3) . . . . ?
N5 Mo1 N3 Mo2 -38.1(3) . . . . ?
N4 Mo1 N3 Mo2 -64.07(9) . . . . ?
S5 Mo1 N3 Mo2 53.38(5) . . . . ?
S2 Mo1 N3 Mo2 136.17(5) . . . . ?
S1 Mo1 N3 Mo2 -153.36(5) . . . . ?
N5 Mo1 N4 C30 31.2(3) . . . . ?
S5 Mo1 N4 C30 135.2(3) . . . . ?
N3 Mo1 N4 C30 -158.3(3) . . . . ?
S2 Mo1 N4 C30 -120.5(3) . . . . ?
S1 Mo1 N4 C30 -70.1(3) . . . . ?
Mo2 Mo1 N4 C30 133.4(3) . . . . ?
N5 Mo1 N4 C15 164.06(19) . . . . ?
S5 Mo1 N4 C15 -92.03(17) . . . . ?
N3 Mo1 N4 C15 -25.46(17) . . . . ?
S2 Mo1 N4 C15 12.3(2) . . . . ?
S1 Mo1 N4 C15 62.66(17) . . . . ?
Mo2 Mo1 N4 C15 -93.83(18) . . . . ?
N5 Mo1 N4 Mo2 -102.12(11) . . . . ?
S5 Mo1 N4 Mo2 1.79(8) . . . . ?
N3 Mo1 N4 Mo2 68.37(9) . . . . ?
S2 Mo1 N4 Mo2 106.09(11) . . . . ?
S1 Mo1 N4 Mo2 156.49(6) . . . . ?
N6 Mo2 N4 C30 -31.4(3) . . . . ?
N3 Mo2 N4 C30 155.9(3) . . . . ?
S5 Mo2 N4 C30 -136.4(3) . . . . ?
S4 Mo2 N4 C30 112.6(3) . . . . ?
S3 Mo2 N4 C30 69.3(3) . . . . ?
Mo1 Mo2 N4 C30 -134.6(3) . . . . ?
N6 Mo2 N4 C15 -162.70(19) . . . . ?
N3 Mo2 N4 C15 24.63(16) . . . . ?
S5 Mo2 N4 C15 92.37(17) . . . . ?
S4 Mo2 N4 C15 -18.7(3) . . . . ?
S3 Mo2 N4 C15 -62.00(17) . . . . ?
Mo1 Mo2 N4 C15 94.16(18) . . . . ?
N6 Mo2 N4 Mo1 103.14(11) . . . . ?
N3 Mo2 N4 Mo1 -69.53(9) . . . . ?
S5 Mo2 N4 Mo1 -1.80(8) . . . . ?
S4 Mo2 N4 Mo1 -112.84(14) . . . . ?
S3 Mo2 N4 Mo1 -156.17(6) . . . . ?
N4 Mo1 N5 C40 110.7(13) . . . . ?
S5 Mo1 N5 C40 0.5(13) . . . . ?
N3 Mo1 N5 C40 88.5(14) . . . . ?
S2 Mo1 N5 C40 -85.5(13) . . . . ?
S1 Mo1 N5 C40 -158.7(13) . . . . ?
Mo2 Mo1 N5 C40 56.6(13) . . . . ?
N4 Mo2 N6 C50 -34.5(12) . . . . ?
N3 Mo2 N6 C50 -21.5(14) . . . . ?
S5 Mo2 N6 C50 74.1(12) . . . . ?
S4 Mo2 N6 C50 161.4(12) . . . . ?
S3 Mo2 N6 C50 -126.4(12) . . . . ?
Mo1 Mo2 N6 C50 17.2(12) . . . . ?
C5 N1 C1 S1 177.9(3) . . . . ?
C2 N1 C1 S1 -4.1(5) . . . . ?
C5 N1 C1 S2 -5.2(5) . . . . ?
C2 N1 C1 S2 172.8(3) . . . . ?
Mo1 S1 C1 N1 170.2(3) . . . . ?
Mo1 S1 C1 S2 -7.07(17) . . . . ?
Mo1 S2 C1 N1 -170.0(3) . . . . ?
Mo1 S2 C1 S1 7.20(17) . . . . ?
C1 N1 C2 C3 92.3(5) . . . . ?
C5 N1 C2 C3 -89.7(5) . . . . ?
N1 C2 C3 C4 -179.8(4) . . . . ?
C1 N1 C5 C6 88.0(5) . . . . ?
C2 N1 C5 C6 -90.1(5) . . . . ?
N1 C5 C6 C7 84.9(7) . . . . ?
C12 N2 C8 S3 -3.2(5) . . . . ?
C9 N2 C8 S3 177.5(3) . . . . ?
C12 N2 C8 S4 178.0(3) . . . . ?
C9 N2 C8 S4 -1.3(6) . . . . ?
Mo2 S3 C8 N2 -177.0(3) . . . . ?
Mo2 S3 C8 S4 1.87(19) . . . . ?
Mo2 S4 C8 N2 177.0(3) . . . . ?
Mo2 S4 C8 S3 -1.90(19) . . . . ?
C8 N2 C9 C10 -109.7(5) . . . . ?
C12 N2 C9 C10 70.9(6) . . . . ?
N2 C9 C10 C11 55.4(7) . . . . ?
C8 N2 C12 C13 -89.5(5) . . . . ?
C9 N2 C12 C13 89.9(5) . . . . ?
N2 C12 C13 C14 179.2(4) . . . . ?
C20 N3 C15 O1 6.9(6) . . . . ?
Mo2 N3 C15 O1 -146.0(4) . . . . ?
Mo1 N3 C15 O1 144.3(4) . . . . ?
C20 N3 C15 N4 -172.7(3) . . . . ?
Mo2 N3 C15 N4 34.4(2) . . . . ?
Mo1 N3 C15 N4 -35.3(2) . . . . ?
C30 N4 C15 O1 2.3(5) . . . . ?
Mo1 N4 C15 O1 -140.5(3) . . . . ?
Mo2 N4 C15 O1 143.0(3) . . . . ?
C30 N4 C15 N3 -178.1(3) . . . . ?
Mo1 N4 C15 N3 39.1(2) . . . . ?
Mo2 N4 C15 N3 -37.4(2) . . . . ?
C15 N3 C20 C25 -145.3(3) . . . . ?
Mo2 N3 C20 C25 -10.4(5) . . . . ?
Mo1 N3 C20 C25 97.0(4) . . . . ?
C15 N3 C20 C21 37.5(5) . . . . ?
Mo2 N3 C20 C21 172.3(3) . . . . ?
Mo1 N3 C20 C21 -80.2(4) . . . . ?
C25 C20 C21 C22 2.5(6) . . . . ?
N3 C20 C21 C22 179.8(3) . . . . ?
C20 C21 C22 C23 -0.3(6) . . . . ?
C21 C22 C23 C24 -1.8(7) . . . . ?
C21 C22 C23 C26 176.4(5) . . . . ?
C22 C23 C24 C25 1.9(8) . . . . ?
C26 C23 C24 C25 -176.3(6) . . . . ?
C21 C20 C25 C24 -2.5(6) . . . . ?
N3 C20 C25 C24 -179.9(4) . . . . ?
C23 C24 C25 C20 0.3(7) . . . . ?
C15 N4 C30 C31 -120.0(4) . . . . ?
Mo1 N4 C30 C31 5.5(5) . . . . ?
Mo2 N4 C30 C31 116.5(3) . . . . ?
C15 N4 C30 C35 58.9(4) . . . . ?
Mo1 N4 C30 C35 -175.6(3) . . . . ?
Mo2 N4 C30 C35 -64.6(4) . . . . ?
C35 C30 C31 C32 -0.9(6) . . . . ?
N4 C30 C31 C32 178.0(4) . . . . ?
C30 C31 C32 C33 1.3(7) . . . . ?
C31 C32 C33 C34 -0.8(7) . . . . ?
C31 C32 C33 C36 -178.6(6) . . . . ?
C32 C33 C34 C35 -0.2(7) . . . . ?
C36 C33 C34 C35 177.8(5) . . . . ?
C33 C34 C35 C30 0.6(7) . . . . ?
C31 C30 C35 C34 0.0(6) . . . . ?
N4 C30 C35 C34 -178.9(4) . . . . ?
Mo1 N5 C40 C45 -113.6(13) . . . . ?
Mo1 N5 C40 C41 64.9(14) . . . . ?
C45 C40 C41 C42 -0.7(7) . . . . ?
N5 C40 C41 C42 -179.3(5) . . . . ?
C40 C41 C42 C43 2.0(10) . . . . ?
C41 C42 C43 C44 -1.7(11) . . . . ?
C41 C42 C43 C46 178.7(7) . . . . ?
C42 C43 C44 C45 0.2(10) . . . . ?
C46 C43 C44 C45 179.7(6) . . . . ?
N5 C40 C45 C44 177.7(4) . . . . ?
C41 C40 C45 C44 -0.8(7) . . . . ?
C43 C44 C45 C40 1.1(9) . . . . ?
Mo2 N6 C50 C51 -108.2(12) . . . . ?
Mo2 N6 C50 C55 71.9(13) . . . . ?
N6 C50 C51 C52 178.6(3) . . . . ?
C55 C50 C51 C52 -1.5(6) . . . . ?
C50 C51 C52 C53 -0.3(6) . . . . ?
C51 C52 C53 C54 1.6(6) . . . . ?
C51 C52 C53 C56 -177.3(4) . . . . ?
C52 C53 C54 C55 -1.2(6) . . . . ?
C56 C53 C54 C55 177.7(4) . . . . ?
C53 C54 C55 C50 -0.5(6) . . . . ?
C51 C50 C55 C54 1.8(5) . . . . ?
N6 C50 C55 C54 -178.2(3) . . . . ?
